data_4114662
loop_
_publ_author_name
'Laurance G. Beauvais'
'Jeffrey R. Long'

_publ_contact_author
;
        Jeffrey R. Long
        Department of Chemistry
        University of California, Berkeley
        United States of America
;
_publ_contact_author_email jlong@cchem.berkeley.edu
_publ_contact_author_fax '510 643-3832'
_publ_contact_author_phone '510 642-0860'
_publ_section_title
;
 Cyanide-Limited Complexation of Molybdenum(III): Synthesis of Octahedral
 [Mo(CN)6]3- and Cyano-Bridged [Mo2(CN)11]5-
;
_journal_name_full 'Journal of the American Chemical Society'
_journal_page_first 2110
_journal_page_last 2111
_journal_paper_doi 10.1021/ja0175901
_journal_volume 124
_journal_year 2002
_chemical_compound_source synthetic
_chemical_formula_structural Li3[Mo(CN)6]-6(CHON(CH3)2)
_chemical_formula_sum 'C24 H42 Li3 Mo N12 O6'
_chemical_formula_weight 711.46
_chemical_name_common 'lithium molybdenum hexacyanide'
_chemical_name_systematic
; 
 ? 
;
_space_group_IT_number 167
_symmetry_cell_setting rhombohedral
_symmetry_space_group_name_Hall '-R 3 2"c'
_symmetry_space_group_name_H-M 'R -3 c :H'
_atom_sites_solution_hydrogens geom
_atom_sites_solution_primary direct
_atom_sites_solution_secondary difmap
_audit_creation_method SHELXL
_cell_angle_alpha 90.00
_cell_angle_beta 90.00
_cell_angle_gamma 120.00
_cell_formula_units_Z 6
_cell_length_a 13.5285(3)
_cell_length_b 13.5285(3)
_cell_length_c 35.8530(2)
_cell_measurement_temperature 293(2)
_cell_volume 5682.71(18)
_computing_data_collection 'SMART (Siemens, 1995)'
_computing_data_reduction
;
  SAINT (Siemens, 1995), XPREP (Siemens, 1995)
;
_computing_structure_refinement 'SHELXL-93 (Sheldrick, 1993)'
_computing_structure_solution 'SHELXS-86 (Sheldrick, 1990)'
_diffrn_ambient_temperature 293(2)
_diffrn_radiation_monochromator graphite
_diffrn_radiation_source 'fine-focus sealed tube'
_diffrn_radiation_type MoK\a
_diffrn_radiation_wavelength 0.71073
_diffrn_reflns_av_R_equivalents 0.0540
_diffrn_reflns_av_sigmaI/netI 0.0337
_diffrn_reflns_limit_h_max 16
_diffrn_reflns_limit_h_min -15
_diffrn_reflns_limit_k_max 16
_diffrn_reflns_limit_k_min -9
_diffrn_reflns_limit_l_max 42
_diffrn_reflns_limit_l_min -42
_diffrn_reflns_number 7916
_diffrn_reflns_theta_max 25.50
_diffrn_reflns_theta_min 2.08
_exptl_absorpt_coefficient_mu 0.395
_exptl_absorpt_correction_type multi-scan
_exptl_absorpt_process_details 'Blessing, Acta Cryst. (1995) A51 33-38'
_exptl_crystal_colour 'light green'
_exptl_crystal_density_diffrn 1.247
_exptl_crystal_description block
_exptl_crystal_F_000 2214
_exptl_crystal_size_max 0.21
_exptl_crystal_size_mid 0.19
_exptl_crystal_size_min 0.05
_refine_diff_density_max 0.572
_refine_diff_density_min -0.587
_refine_diff_density_rms 0.088
_refine_ls_extinction_method none
_refine_ls_goodness_of_fit_all 1.112
_refine_ls_goodness_of_fit_obs 1.157
_refine_ls_matrix_type full
_refine_ls_number_parameters 73
_refine_ls_number_reflns 1132
_refine_ls_number_restraints 0
_refine_ls_restrained_S_all 1.112
_refine_ls_restrained_S_obs 1.157
_refine_ls_R_factor_all 0.0522
_refine_ls_R_factor_obs 0.0426
_refine_ls_shift/esd_max 0.000
_refine_ls_shift/esd_mean 0.000
_refine_ls_structure_factor_coef Fsqd
_refine_ls_weighting_details 'w=1/[\s^2^(Fo^2^)+(0.0743P)^2^+20.7183P] where P=(Fo^2^+2Fc^2^)/3'
_refine_ls_weighting_scheme calc
_refine_ls_wR_factor_all 0.1301
_refine_ls_wR_factor_obs 0.1231
_reflns_number_observed 947
_reflns_number_total 1132
_reflns_observed_criterion >2sigma(I)
_cod_data_source_file ja0175901_s2_2.cif
_cod_data_source_block 1
_cod_depositor_comments
;
The following automatic conversions were performed:

'_refine_ls_weighting_scheme' value 'calc
w=1/[\s^2^(Fo^2^)+(0.0743P)^2^+20.7183P] where P=(Fo^2^+2Fc^2^)/3'
was changed to 'calc'. New tag '_refine_ls_weighting_details' was
created. The value of the new tag was set to
'w=1/[\s^2^(Fo^2^)+(0.0743P)^2^+20.7183P] where P=(Fo^2^+2Fc^2^)/3'.

Automatic conversion script
Id: cif_fix_values 3143 2015-03-26 13:38:13Z robertas 
;
_cod_original_cell_volume 5682.7(2)
_cod_original_sg_symbol_H-M 'R -3 c'
_cod_database_code 4114662

loop_
_symmetry_equiv_pos_as_xyz
'x, y, z'
'-y, x-y, z'
'-x+y, -x, z'
'y, x, -z+1/2'
'x-y, -y, -z+1/2'
'-x, -x+y, -z+1/2'
'x+2/3, y+1/3, z+1/3'
'-y+2/3, x-y+1/3, z+1/3'
'-x+y+2/3, -x+1/3, z+1/3'
'y+2/3, x+1/3, -z+5/6'
'x-y+2/3, -y+1/3, -z+5/6'
'-x+2/3, -x+y+1/3, -z+5/6'
'x+1/3, y+2/3, z+2/3'
'-y+1/3, x-y+2/3, z+2/3'
'-x+y+1/3, -x+2/3, z+2/3'
'y+1/3, x+2/3, -z+7/6'
'x-y+1/3, -y+2/3, -z+7/6'
'-x+1/3, -x+y+2/3, -z+7/6'
'-x, -y, -z'
'y, -x+y, -z'
'x-y, x, -z'
'-y, -x, z-1/2'
'-x+y, y, z-1/2'
'x, x-y, z-1/2'
'-x+2/3, -y+1/3, -z+1/3'
'y+2/3, -x+y+1/3, -z+1/3'
'x-y+2/3, x+1/3, -z+1/3'
'-y+2/3, -x+1/3, z-1/6'
'-x+y+2/3, y+1/3, z-1/6'
'x+2/3, x-y+1/3, z-1/6'
'-x+1/3, -y+2/3, -z+2/3'
'y+1/3, -x+y+2/3, -z+2/3'
'x-y+1/3, x+2/3, -z+2/3'
'-y+1/3, -x+2/3, z+1/6'
'-x+y+1/3, y+2/3, z+1/6'
'x+1/3, x-y+2/3, z+1/6'

loop_
_atom_site_aniso_label
_atom_site_aniso_U_11
_atom_site_aniso_U_22
_atom_site_aniso_U_33
_atom_site_aniso_U_23
_atom_site_aniso_U_13
_atom_site_aniso_U_12
Mo1 0.0249(3) 0.0249(3) 0.0171(4) 0.000 0.000 0.0124(2)
C1 0.030(2) 0.028(2) 0.029(2) -0.0014(15) -0.0028(15) 0.016(2)
N1 0.038(2) 0.039(2) 0.038(2) 0.0088(15) 0.0089(15) 0.019(2)
Li1 0.037(3) 0.037(3) 0.038(5) 0.004(2) -0.004(2) 0.021(4)
O1 0.046(2) 0.064(2) 0.052(2) 0.0114(14) 0.0080(13) 0.035(2)
C2 0.057(3) 0.066(3) 0.043(2) 0.002(2) -0.003(2) 0.033(2)
N2 0.051(2) 0.086(3) 0.050(2) 0.001(2) 0.005(2) 0.043(2)
C3 0.062(3) 0.077(4) 0.077(4) 0.011(3) 0.010(3) 0.019(3)
C4 0.087(4) 0.129(5) 0.065(3) -0.018(3) 0.001(3) 0.078(4)

loop_
_atom_site_label
_atom_site_type_symbol
_atom_site_fract_x
_atom_site_fract_y
_atom_site_fract_z
_atom_site_U_iso_or_equiv
_atom_site_thermal_displace_type
_atom_site_occupancy
_atom_site_calc_flag
_atom_site_refinement_flags
Mo1 Mo 0.0000 0.0000 0.0000 0.0223(3) Uani 1 d S
C1 C -0.1370(3) -0.1221(3) 0.03587(9) 0.0284(7) Uani 1 d .
N1 N -0.2093(3) -0.1874(3) 0.05503(9) 0.0386(8) Uani 1 d .
Li1 Li 0.3239(7) -0.0094(7) 0.0833 0.036(2) Uani 1 d S
O1 O 0.4556(2) 0.0410(3) 0.05142(8) 0.0505(8) Uani 1 d .
C2 C 0.5103(4) -0.0069(5) 0.04949(12) 0.0544(12) Uani 1 d .
H2 H 0.4745(4) -0.0830(5) 0.05686(12) 0.065 Uiso 1 calc R
N2 N 0.6183(3) 0.0403(4) 0.03762(10) 0.0582(10) Uani 1 d .
C3 C 0.6805(5) 0.1592(5) 0.0252(2) 0.079(2) Uani 1 d .
H3A H 0.6902(32) 0.1617(5) -0.0013(2) 0.119 Uiso 1 calc R
H3B H 0.7540(15) 0.1978(10) 0.0371(9) 0.119 Uiso 1 calc R
H3C H 0.6381(18) 0.1962(11) 0.0318(11) 0.119 Uiso 1 calc R
C4 C 0.6747(5) -0.0271(6) 0.0346(2) 0.083(2) Uani 1 d .
H4A H 0.7474(17) 0.0120(18) 0.0469(11) 0.124 Uiso 1 calc R
H4B H 0.6858(35) -0.0375(33) 0.0087(2) 0.124 Uiso 1 calc R
H4C H 0.6282(18) -0.1002(15) 0.0461(11) 0.124 Uiso 1 calc R

loop_
_atom_type_symbol
_atom_type_description
_atom_type_scat_dispersion_real
_atom_type_scat_dispersion_imag
_atom_type_scat_source
C C 0.0033 0.0016 'International Tables Vol C Tables 4.2.6.8 and 6.1.1.4'
H H 0.0000 0.0000 'International Tables Vol C Tables 4.2.6.8 and 6.1.1.4'
N N 0.0061 0.0033 'International Tables Vol C Tables 4.2.6.8 and 6.1.1.4'
O O 0.0106 0.0060 'International Tables Vol C Tables 4.2.6.8 and 6.1.1.4'
Mo Mo -1.6832 0.6857 'International Tables Vol C Tables 4.2.6.8 and 6.1.1.4'
Li Li -0.0003 0.0001 'International Tables Vol C Tables 4.2.6.8 and 6.1.1.4'

loop_
_geom_angle_atom_site_label_1
_geom_angle_atom_site_label_2
_geom_angle_atom_site_label_3
_geom_angle
_geom_angle_site_symmetry_1
_geom_angle_site_symmetry_3
C1 Mo1 C1 88.75(12) . 2
C1 Mo1 C1 91.25(12) . 21
C1 Mo1 C1 91.25(12) 2 21
C1 Mo1 C1 180.0 . 19
C1 Mo1 C1 91.25(12) 2 19
C1 Mo1 C1 88.75(12) 21 19
C1 Mo1 C1 88.75(12) . 3
C1 Mo1 C1 88.75(12) 2 3
C1 Mo1 C1 180.0 21 3
C1 Mo1 C1 91.25(12) 19 3
C1 Mo1 C1 91.25(12) . 20
C1 Mo1 C1 180.0 2 20
C1 Mo1 C1 88.75(12) 21 20
C1 Mo1 C1 88.75(12) 19 20
C1 Mo1 C1 91.25(12) 3 20
N1 C1 Mo1 179.5(3) . .
C1 N1 Li1 169.6(4) . 3
O1 Li1 O1 100.8(4) 16_544 .
O1 Li1 N1 104.98(13) 16_544 2
O1 Li1 N1 111.82(13) . 2
O1 Li1 N1 111.83(13) 16_544 17_544
O1 Li1 N1 104.98(13) . 17_544
N1 Li1 N1 120.8(5) 2 17_544
O1 Li1 C2 21.19(14) 16_544 16_544
O1 Li1 C2 110.3(4) . 16_544
N1 Li1 C2 83.81(14) 2 16_544
N1 Li1 C2 124.18(13) 17_544 16_544
O1 Li1 C2 110.3(4) 16_544 .
O1 Li1 C2 21.19(14) . .
N1 Li1 C2 124.17(13) 2 .
N1 Li1 C2 83.81(14) 17_544 .
C2 Li1 C2 125.3(4) 16_544 .
C2 O1 Li1 123.4(3) . .
O1 C2 N2 125.4(5) . .
O1 C2 Li1 35.4(2) . .
N2 C2 Li1 155.6(4) . .
C2 N2 C4 120.9(5) . .
C2 N2 C3 120.8(4) . .
C4 N2 C3 118.2(4) . .

loop_
_geom_bond_atom_site_label_1
_geom_bond_atom_site_label_2
_geom_bond_distance
_geom_bond_site_symmetry_2
Mo1 C1 2.181(3) .
Mo1 C1 2.181(3) 2
Mo1 C1 2.181(3) 21
Mo1 C1 2.181(3) 19
Mo1 C1 2.181(3) 3
Mo1 C1 2.181(3) 20
C1 N1 1.160(4) .
N1 Li1 2.039(5) 3
Li1 O1 1.932(6) 16_544
Li1 O1 1.932(6) .
Li1 N1 2.039(5) 2
Li1 N1 2.039(5) 17_544
Li1 C2 2.783(6) 16_544
Li1 C2 2.783(6) .
O1 C2 1.205(5) .
C2 N2 1.338(6) .
N2 C4 1.457(6) .
N2 C3 1.462(7) .
